data_1560880
loop_
_publ_author_name
'Cramer, Alisha J.'
'Cole, Jacqueline M.'

_publ_section_title
;
 Host-guest prospects of neodymium and gadolinium ultraphosphate
 frameworks for nuclear waste storage: Multi-temperature topological
 analysis of nanoporous cages in RP5O14
;
_journal_name_full 'Journal of Solid State Chemistry'
_journal_page_first 250
_journal_page_last 257
_journal_paper_doi 10.1016/j.jssc.2018.07.020
_journal_volume 266
_journal_year 2018
_chemical_formula_sum 'Gd O14 P5'
_chemical_formula_weight 536.10
_space_group_IT_number 53
_space_group_name_Hall '-P 2ac 2'
_space_group_name_H-M_alt 'P m n a'
_symmetry_cell_setting orthorhombic
_symmetry_space_group_name_H-M 'P m n a'
_atom_sites_solution_hydrogens none
_atom_sites_solution_primary direct
_atom_sites_solution_secondary difmap
_audit_creation_method SHELXL-97
_cell_angle_alpha 90.00
_cell_angle_beta 90.00
_cell_angle_gamma 90.00
_cell_formula_units_Z 4
_cell_length_a 12.991(3)
_cell_length_b 8.7410(17)
_cell_length_c 8.9380(18)
_cell_measurement_reflns_used 512
_cell_measurement_temperature 360(2)
_cell_measurement_theta_max 28.28
_cell_measurement_theta_min 2.0
_cell_volume 1014.9(4)
_computing_cell_refinement
;
Rigaku CrystalClear-SM Expert 2.0
;
_computing_data_collection 'Rigaku CrystalClear-SM Expert 2.0'
_computing_data_reduction
;
Rigaku CrystalClear-SM Expert 2.0
;
_computing_molecular_graphics
;
SHELXTL-PLUS (Sheldrick, 1995)
;
_computing_publication_material 'SHELXL-97 (Sheldrick, 1997)'
_computing_structure_refinement 'SHELXL-97 (Sheldrick, 1997)'
_computing_structure_solution 'SHELXS-97 (Sheldrick, 1990)'
_diffrn_ambient_temperature 360(2)
_diffrn_measured_fraction_theta_full 0.831
_diffrn_measured_fraction_theta_max 0.831
_diffrn_measurement_device_type 'Rigaku Saturn 724+ CCD'
_diffrn_measurement_method '\w scans'
_diffrn_radiation_monochromator graphite
_diffrn_radiation_source 'fine-focus sealed tube'
_diffrn_radiation_type MoK\a
_diffrn_radiation_wavelength 0.71073
_diffrn_reflns_av_R_equivalents 0.1095
_diffrn_reflns_av_sigmaI/netI 0.0727
_diffrn_reflns_limit_h_max 13
_diffrn_reflns_limit_h_min -17
_diffrn_reflns_limit_k_max 9
_diffrn_reflns_limit_k_min -11
_diffrn_reflns_limit_l_max 12
_diffrn_reflns_limit_l_min -9
_diffrn_reflns_number 3528
_diffrn_reflns_theta_full 30.54
_diffrn_reflns_theta_max 30.54
_diffrn_reflns_theta_min 3.26
_diffrn_standards_decay_% 0
_diffrn_standards_interval_count 0
_diffrn_standards_interval_time 0
_diffrn_standards_number 0
_exptl_absorpt_coefficient_mu 7.411
_exptl_absorpt_correction_T_max 0.105
_exptl_absorpt_correction_T_min 0.069
_exptl_absorpt_correction_type empirical
_exptl_absorpt_process_details
;
T. Higashi, ABSCOR, empirical absorption correction
;
_exptl_crystal_colour colourless
_exptl_crystal_density_diffrn 3.508
_exptl_crystal_density_method 'not measured'
_exptl_crystal_description block
_exptl_crystal_F_000 1004
_exptl_crystal_size_max 0.4
_exptl_crystal_size_mid 0.4
_exptl_crystal_size_min 0.3
_refine_diff_density_max 1.446
_refine_diff_density_min -1.715
_refine_diff_density_rms 0.341
_refine_ls_extinction_coef 0.0155(14)
_refine_ls_extinction_expression Fc^*^=kFc[1+0.001xFc^2^\l^3^/sin(2\q)]^-1/4^
_refine_ls_extinction_method SHELXL
_refine_ls_goodness_of_fit_ref 1.162
_refine_ls_hydrogen_treatment none
_refine_ls_matrix_type full
_refine_ls_number_parameters 99
_refine_ls_number_reflns 1355
_refine_ls_number_restraints 0
_refine_ls_restrained_S_all 1.162
_refine_ls_R_factor_all 0.0545
_refine_ls_R_factor_gt 0.0507
_refine_ls_shift/su_max 0.000
_refine_ls_shift/su_mean 0.000
_refine_ls_structure_factor_coef Fsqd
_refine_ls_weighting_details 'calc w=1/[\s^2^(Fo^2^)+(0.0669P)^2^+5.7812P] where P=(Fo^2^+2Fc^2^)/3'
_refine_ls_weighting_scheme calc
_refine_ls_wR_factor_gt 0.1327
_refine_ls_wR_factor_ref 0.1347
_reflns_number_gt 1270
_reflns_number_total 1355
_reflns_threshold_expression >2sigma(I)
_cod_data_source_file 2gd360d-2aortho.cif
_cod_data_source_block 2gd360d-2a
_cod_original_cell_volume 1014.9(3)
_cod_original_sg_symbol_H-M Pmna
_cod_database_code 1560880

loop_
_symmetry_equiv_pos_as_xyz
'x, y, z'
'-x+1/2, -y, z+1/2'
'-x+1/2, y, -z+1/2'
'x, -y, -z'
'-x, -y, -z'
'x-1/2, y, -z-1/2'
'x-1/2, -y, z-1/2'
'-x, y, z'

loop_
_atom_site_label
_atom_site_type_symbol
_atom_site_fract_x
_atom_site_fract_y
_atom_site_fract_z
_atom_site_U_iso_or_equiv
_atom_site_adp_type
_atom_site_occupancy
_atom_site_symmetry_multiplicity
_atom_site_calc_flag
_atom_site_refinement_flags
_atom_site_disorder_assembly
_atom_site_disorder_group
Gd1 Gd 0.5000 0.77720(6) 0.19014(4) 0.0093(2) Uani 1 2 d S . .
P1 P 0.66513(14) 1.2634(2) 0.45092(19) 0.0104(4) Uani 1 1 d . . .
P2 P 0.5000 1.1851(3) 0.2447(3) 0.0103(4) Uani 1 2 d S . .
P3 P 0.32790(17) 0.5000 0.0000 0.0097(5) Uani 1 2 d S . .
P4 P 0.79782(18) 1.0000 0.5000 0.0120(5) Uani 1 2 d S . .
O1 O 0.5000 1.2098(10) 0.0808(9) 0.0204(16) Uani 1 2 d S . .
O2 O 0.5000 1.0328(9) 0.3122(7) 0.0158(15) Uani 1 2 d S . .
O3 O 0.5945(5) 1.2833(7) 0.3125(5) 0.0176(12) Uani 1 1 d . . .
O4 O 0.3839(4) 0.5807(6) 0.1187(5) 0.0180(10) Uani 1 1 d . . .
O5 O 0.6124(5) 0.7278(6) 0.4052(6) 0.0193(11) Uani 1 1 d . . .
O6 O 0.7190(5) 1.1091(8) 0.4135(6) 0.0310(16) Uani 1 1 d . . .
O7 O 0.3518(4) 0.9156(6) 0.1169(5) 0.0189(10) Uani 1 1 d . . .
O8 O 0.7483(5) 1.3877(8) 0.4179(6) 0.0292(14) Uani 1 1 d . . .

loop_
_atom_site_aniso_label
_atom_site_aniso_U_11
_atom_site_aniso_U_22
_atom_site_aniso_U_33
_atom_site_aniso_U_23
_atom_site_aniso_U_13
_atom_site_aniso_U_12
Gd1 0.0103(3) 0.0092(4) 0.0083(3) -0.00014(14) 0.000 0.000
P1 0.0112(8) 0.0103(8) 0.0098(7) 0.0000(5) -0.0003(6) -0.0021(6)
P2 0.0121(9) 0.0115(11) 0.0072(9) -0.0002(8) 0.000 0.000
P3 0.0085(9) 0.0090(11) 0.0116(8) 0.0018(8) 0.000 0.000
P4 0.0093(9) 0.0129(12) 0.0138(9) -0.0018(8) 0.000 0.000
O1 0.028(4) 0.019(4) 0.014(3) 0.005(3) 0.000 0.000
O2 0.027(4) 0.002(3) 0.018(3) 0.001(2) 0.000 0.000
O3 0.012(3) 0.019(3) 0.022(3) 0.0009(18) -0.0052(18) -0.010(2)
O4 0.023(3) 0.013(2) 0.018(2) -0.0038(18) 0.0007(19) -0.006(2)
O5 0.025(3) 0.022(3) 0.010(2) 0.0025(17) -0.008(2) 0.002(2)
O6 0.035(3) 0.031(4) 0.027(2) -0.016(2) -0.016(2) 0.030(3)
O7 0.018(2) 0.017(2) 0.022(2) 0.0027(19) -0.0084(19) 0.006(2)
O8 0.028(3) 0.042(4) 0.018(2) -0.003(2) -0.001(2) -0.023(3)

loop_
_atom_type_symbol
_atom_type_description
_atom_type_scat_dispersion_real
_atom_type_scat_dispersion_imag
_atom_type_scat_source
O O 0.0106 0.0060 'International Tables Vol C Tables 4.2.6.8 and 6.1.1.4'
P P 0.1023 0.0942 'International Tables Vol C Tables 4.2.6.8 and 6.1.1.4'
Gd Gd -0.1653 3.9035 'International Tables Vol C Tables 4.2.6.8 and 6.1.1.4'

loop_
_geom_angle_atom_site_label_1
_geom_angle_atom_site_label_2
_geom_angle_atom_site_label_3
_geom_angle
_geom_angle_site_symmetry_1
_geom_angle_site_symmetry_3
O7 Gd1 O7 108.9(3) 8_655 .
O7 Gd1 O4 144.37(18) 8_655 .
O7 Gd1 O4 77.19(19) . .
O7 Gd1 O4 77.19(19) 8_655 8_655
O7 Gd1 O4 144.37(18) . 8_655
O4 Gd1 O4 78.9(3) . 8_655
O7 Gd1 O1 72.53(16) 8_655 5_675
O7 Gd1 O1 72.53(16) . 5_675
O4 Gd1 O1 76.4(2) . 5_675
O4 Gd1 O1 76.4(2) 8_655 5_675
O7 Gd1 O5 79.8(2) 8_655 .
O7 Gd1 O5 142.30(19) . .
O4 Gd1 O5 117.49(18) . .
O4 Gd1 O5 72.84(18) 8_655 .
O1 Gd1 O5 142.31(16) 5_675 .
O7 Gd1 O5 142.30(19) 8_655 8_655
O7 Gd1 O5 79.8(2) . 8_655
O4 Gd1 O5 72.84(18) . 8_655
O4 Gd1 O5 117.49(18) 8_655 8_655
O1 Gd1 O5 142.31(16) 5_675 8_655
O5 Gd1 O5 73.1(3) . 8_655
O7 Gd1 O2 70.24(15) 8_655 .
O7 Gd1 O2 70.24(15) . .
O4 Gd1 O2 140.20(13) . .
O4 Gd1 O2 140.20(13) 8_655 .
O1 Gd1 O2 113.3(3) 5_675 .
O5 Gd1 O2 79.30(17) . .
O5 Gd1 O2 79.30(17) 8_655 .
O5 P1 O3 114.8(4) 4_576 .
O5 P1 O6 116.5(4) 4_576 .
O3 P1 O6 101.1(3) . .
O5 P1 O8 117.1(3) 4_576 .
O3 P1 O8 100.4(3) . .
O6 P1 O8 104.6(4) . .
O2 P2 O1 122.7(5) . .
O2 P2 O3 109.2(3) . .
O1 P2 O3 107.1(3) . .
O2 P2 O3 109.2(3) . 8_655
O1 P2 O3 107.1(3) . 8_655
O3 P2 O3 98.9(5) . 8_655
O4 P3 O4 120.6(4) . 4_565
O4 P3 O8 106.4(3) . 6_546
O4 P3 O8 110.9(3) 4_565 6_546
O4 P3 O8 110.9(3) . 7_575
O4 P3 O8 106.4(3) 4_565 7_575
O8 P3 O8 99.7(5) 6_546 7_575
O7 P4 O7 122.6(5) 7_676 6_656
O7 P4 O6 110.6(3) 7_676 .
O7 P4 O6 105.2(3) 6_656 .
O7 P4 O6 105.2(3) 7_676 4_576
O7 P4 O6 110.6(3) 6_656 4_576
O6 P4 O6 100.3(6) . 4_576
P2 O1 Gd1 174.3(6) . 5_675
P2 O2 Gd1 129.6(4) . .
P1 O3 P2 133.6(4) . .
P3 O4 Gd1 149.0(3) . .
P1 O5 Gd1 164.0(4) 4_576 .
P1 O6 P4 134.5(4) . .
P4 O7 Gd1 147.9(3) 6_556 .
P1 O8 P3 141.8(4) . 6_666

loop_
_geom_bond_atom_site_label_1
_geom_bond_atom_site_label_2
_geom_bond_distance
_geom_bond_site_symmetry_2
Gd1 O7 2.366(5) 8_655
Gd1 O7 2.366(5) .
Gd1 O4 2.374(5) .
Gd1 O4 2.374(5) 8_655
Gd1 O1 2.425(8) 5_675
Gd1 O5 2.452(5) .
Gd1 O5 2.452(5) 8_655
Gd1 O2 2.486(8) .
P1 O5 1.459(5) 4_576
P1 O3 1.550(6) .
P1 O6 1.556(6) .
P1 O8 1.561(6) .
P2 O2 1.461(8) .
P2 O1 1.481(8) .
P2 O3 1.615(6) .
P2 O3 1.615(6) 8_655
P3 O4 1.467(5) .
P3 O4 1.467(5) 4_565
P3 O8 1.604(6) 6_546
P3 O8 1.604(6) 7_575
P4 O7 1.459(5) 7_676
P4 O7 1.459(5) 6_656
P4 O6 1.598(6) .
P4 O6 1.598(6) 4_576
O1 Gd1 2.425(8) 5_675
O5 P1 1.459(5) 4_576
O7 P4 1.459(5) 6_556
O8 P3 1.604(6) 6_666

_cod_database_fobs_code 1560880
